data_4081300
loop_
_publ_author_name
'Tao, Ping'
'Mu, Hong-Liang'
'Liu, Jing-Yu'
'Li, Yue-Sheng'

_publ_section_title
;
 New Half-Sandwich Chromium(III) Complexes Bearing Phenoxy-Phosphine
 (Oxide) [O,P(&#x2550;O)] Ligands: Synthesis, Structures, and Catalytic
 Properties for Ethylene (Co)Polymerization
;
_journal_issue 17
_journal_name_full Organometallics
_journal_page_first 4805
_journal_paper_doi 10.1021/om400517t
_journal_volume 32
_journal_year 2013
_chemical_formula_sum 'C26 H27 Cl Cr O2 P Si'
_chemical_formula_weight 517.99
_chemical_name_systematic
; 
 ? 
;
_space_group_IT_number 14
_symmetry_cell_setting monoclinic
_symmetry_space_group_name_Hall '-P 2yn'
_symmetry_space_group_name_H-M 'P 1 21/n 1'
_atom_sites_solution_hydrogens geom
_atom_sites_solution_primary direct
_atom_sites_solution_secondary difmap
_audit_creation_method SHELXL-97
_cell_angle_alpha 90.00
_cell_angle_beta 101.1720(10)
_cell_angle_gamma 90.00
_cell_formula_units_Z 4
_cell_length_a 15.0402(13)
_cell_length_b 9.8073(8)
_cell_length_c 17.4669(15)
_cell_measurement_temperature 185(2)
_cell_volume 2527.6(4)
_computing_structure_refinement 'SHELXL-97 (Sheldrick, 1997)'
_computing_structure_solution 'SHELXS-97 (Sheldrick, 1990)'
_diffrn_ambient_temperature 185(2)
_diffrn_measured_fraction_theta_full 0.999
_diffrn_measured_fraction_theta_max 0.999
_diffrn_radiation_monochromator graphite
_diffrn_radiation_source 'fine-focus sealed tube'
_diffrn_radiation_type MoK\a
_diffrn_radiation_wavelength 0.71073
_diffrn_reflns_av_R_equivalents 0.0405
_diffrn_reflns_av_sigmaI/netI 0.0451
_diffrn_reflns_limit_h_max 18
_diffrn_reflns_limit_h_min -17
_diffrn_reflns_limit_k_max 12
_diffrn_reflns_limit_k_min -11
_diffrn_reflns_limit_l_max 18
_diffrn_reflns_limit_l_min -21
_diffrn_reflns_number 15759
_diffrn_reflns_theta_full 26.04
_diffrn_reflns_theta_max 26.04
_diffrn_reflns_theta_min 1.64
_exptl_absorpt_coefficient_mu 0.690
_exptl_absorpt_correction_T_max 0.9280
_exptl_absorpt_correction_T_min 0.8410
_exptl_absorpt_correction_type multi-scan
_exptl_crystal_colour blue
_exptl_crystal_density_diffrn 1.361
_exptl_crystal_density_method 'not measured'
_exptl_crystal_description block
_exptl_crystal_F_000 1076
_exptl_crystal_size_max 0.26
_exptl_crystal_size_mid 0.18
_exptl_crystal_size_min 0.11
_refine_diff_density_max 0.469
_refine_diff_density_min -0.248
_refine_diff_density_rms 0.074
_refine_ls_extinction_method none
_refine_ls_goodness_of_fit_ref 1.049
_refine_ls_hydrogen_treatment constr
_refine_ls_matrix_type full
_refine_ls_number_parameters 289
_refine_ls_number_reflns 4977
_refine_ls_number_restraints 0
_refine_ls_restrained_S_all 1.049
_refine_ls_R_factor_all 0.0641
_refine_ls_R_factor_gt 0.0485
_refine_ls_shift/su_max 0.001
_refine_ls_shift/su_mean 0.000
_refine_ls_structure_factor_coef Fsqd
_refine_ls_weighting_details 'calc w=1/[\s^2^(Fo^2^)+(0.0555P)^2^+0.9335P] where P=(Fo^2^+2Fc^2^)/3'
_refine_ls_weighting_scheme calc
_refine_ls_wR_factor_gt 0.1081
_refine_ls_wR_factor_ref 0.1168
_reflns_number_gt 3931
_reflns_number_total 4977
_reflns_threshold_expression >2sigma(I)
_cod_data_source_file om400517t_si_009.cif
_cod_data_source_block tp
_cod_original_sg_symbol_H-M P2(1)/n
_cod_database_code 4081300

loop_
_symmetry_equiv_pos_as_xyz
'x, y, z'
'-x+1/2, y+1/2, -z+1/2'
'-x, -y, -z'
'x-1/2, -y-1/2, z-1/2'

loop_
_atom_site_label
_atom_site_type_symbol
_atom_site_fract_x
_atom_site_fract_y
_atom_site_fract_z
_atom_site_U_iso_or_equiv
_atom_site_adp_type
_atom_site_occupancy
_atom_site_symmetry_multiplicity
_atom_site_calc_flag
_atom_site_refinement_flags
Cr1 Cr 0.03740(3) 1.09073(4) 0.18463(3) 0.02429(14) Uani 1 1 d .
Cl1 Cl -0.09801(5) 1.09898(8) 0.09745(4) 0.0376(2) Uani 1 1 d .
P1 P -0.01287(5) 1.12723(7) 0.34405(4) 0.02320(18) Uani 1 1 d .
Si1 Si -0.03874(6) 0.63221(8) 0.18908(5) 0.0310(2) Uani 1 1 d .
O1 O 0.02043(13) 0.91916(18) 0.23318(11) 0.0270(4) Uani 1 1 d .
O2 O -0.00712(12) 1.19455(18) 0.26662(10) 0.0264(4) Uani 1 1 d .
C6 C -0.08125(18) 0.7492(3) 0.25929(16) 0.0259(6) Uani 1 1 d .
C1 C -0.04291(18) 0.8812(3) 0.27225(16) 0.0239(6) Uani 1 1 d .
C3 C -0.13358(19) 0.9230(3) 0.37089(17) 0.0295(7) Uani 1 1 d .
H3A H -0.1512 0.9815 0.4087 0.035 Uiso 1 1 calc R
C13 C -0.07410(19) 1.2374(3) 0.39769(16) 0.0264(6) Uani 1 1 d .
C7 C 0.10082(18) 1.1024(3) 0.39841(15) 0.0251(6) Uani 1 1 d .
C2 C -0.06879(18) 0.9665(3) 0.32906(16) 0.0248(6) Uani 1 1 d .
C12 C 0.1352(2) 0.9727(3) 0.41730(16) 0.0311(7) Uani 1 1 d .
H12A H 0.0968 0.8954 0.4062 0.037 Uiso 1 1 calc R
C18 C -0.1590(2) 1.2818(3) 0.35970(18) 0.0344(7) Uani 1 1 d .
H18A H -0.1824 1.2522 0.3079 0.041 Uiso 1 1 calc R
C4 C -0.1725(2) 0.7952(3) 0.35784(17) 0.0340(7) Uani 1 1 d .
H4A H -0.2169 0.7655 0.3861 0.041 Uiso 1 1 calc R
C5 C -0.14546(19) 0.7112(3) 0.30274(17) 0.0305(7) Uani 1 1 d .
H5A H -0.1722 0.6233 0.2943 0.037 Uiso 1 1 calc R
C8 C 0.1581(2) 1.2151(3) 0.41476(17) 0.0352(7) Uani 1 1 d .
H8A H 0.1355 1.3042 0.4016 0.042 Uiso 1 1 calc R
C14 C -0.0400(2) 1.2806(3) 0.47354(18) 0.0347(7) Uani 1 1 d .
H14A H 0.0178 1.2502 0.5002 0.042 Uiso 1 1 calc R
C21 C 0.1205(2) 1.0905(4) 0.0914(2) 0.0478(9) Uani 1 1 d .
H21A H 0.0998 1.0618 0.0359 0.057 Uiso 1 1 calc R
C10 C 0.2809(2) 1.0675(4) 0.46802(18) 0.0443(9) Uani 1 1 d .
H10A H 0.3428 1.0554 0.4916 0.053 Uiso 1 1 calc R
C20 C 0.1635(2) 1.0082(4) 0.1528(2) 0.0498(9) Uani 1 1 d .
H20A H 0.1783 0.9094 0.1487 0.060 Uiso 1 1 calc R
C11 C 0.2250(2) 0.9554(4) 0.45205(18) 0.0412(8) Uani 1 1 d .
H11A H 0.2483 0.8665 0.4649 0.049 Uiso 1 1 calc R
C23 C 0.1612(2) 1.2220(4) 0.1990(2) 0.0436(9) Uani 1 1 d .
H23A H 0.1739 1.3032 0.2340 0.052 Uiso 1 1 calc R
C17 C -0.2098(2) 1.3684(3) 0.3963(2) 0.0441(9) Uani 1 1 d .
H17A H -0.2678 1.3982 0.3700 0.053 Uiso 1 1 calc R
C22 C 0.1191(2) 1.2246(4) 0.1211(2) 0.0442(8) Uani 1 1 d .
H22A H 0.0967 1.3077 0.0901 0.053 Uiso 1 1 calc R
C19 C 0.1870(2) 1.0881(4) 0.2195(2) 0.0450(9) Uani 1 1 d .
H19A H 0.2225 1.0573 0.2710 0.054 Uiso 1 1 calc R
C16 C -0.1754(3) 1.4114(3) 0.4715(2) 0.0502(9) Uani 1 1 d .
H16A H -0.2102 1.4710 0.4970 0.060 Uiso 1 1 calc R
C9 C 0.2477(2) 1.1967(4) 0.45011(18) 0.0420(8) Uani 1 1 d .
H9A H 0.2865 1.2734 0.4621 0.050 Uiso 1 1 calc R
C15 C -0.0911(3) 1.3688(3) 0.5100(2) 0.0480(9) Uani 1 1 d .
H15A H -0.0679 1.3997 0.5616 0.058 Uiso 1 1 calc R
C26 C -0.0469(3) 0.7090(3) 0.09056(19) 0.0470(9) Uani 1 1 d .
H26A H -0.0239 0.6441 0.0564 0.070 Uiso 1 1 calc R
H26B H -0.0106 0.7927 0.0948 0.070 Uiso 1 1 calc R
H26C H -0.1103 0.7306 0.0686 0.070 Uiso 1 1 calc R
C24 C -0.1085(2) 0.4753(3) 0.1793(2) 0.0458(9) Uani 1 1 d .
H24A H -0.0875 0.4126 0.1429 0.069 Uiso 1 1 calc R
H24B H -0.1721 0.4989 0.1595 0.069 Uiso 1 1 calc R
H24C H -0.1028 0.4314 0.2304 0.069 Uiso 1 1 calc R
C25 C 0.0817(2) 0.5908(4) 0.2302(3) 0.0624(12) Uani 1 1 d .
H25A H 0.1053 0.5298 0.1944 0.094 Uiso 1 1 calc R
H25B H 0.0859 0.5458 0.2808 0.094 Uiso 1 1 calc R
H25C H 0.1175 0.6750 0.2369 0.094 Uiso 1 1 calc R

loop_
_atom_site_aniso_label
_atom_site_aniso_U_11
_atom_site_aniso_U_22
_atom_site_aniso_U_33
_atom_site_aniso_U_23
_atom_site_aniso_U_13
_atom_site_aniso_U_12
Cr1 0.0232(2) 0.0268(3) 0.0236(3) -0.00110(19) 0.00629(18) -0.00280(18)
Cl1 0.0338(4) 0.0426(5) 0.0322(4) -0.0028(3) -0.0040(3) 0.0001(3)
P1 0.0234(4) 0.0238(4) 0.0224(4) -0.0016(3) 0.0041(3) 0.0022(3)
Si1 0.0304(5) 0.0260(4) 0.0350(5) -0.0051(4) 0.0027(4) 0.0013(3)
O1 0.0282(10) 0.0247(10) 0.0306(11) -0.0003(8) 0.0121(9) -0.0006(8)
O2 0.0311(11) 0.0247(10) 0.0242(10) 0.0000(8) 0.0069(8) 0.0029(8)
C6 0.0231(14) 0.0271(15) 0.0254(15) 0.0002(12) -0.0001(12) 0.0022(12)
C1 0.0198(13) 0.0271(15) 0.0239(15) 0.0033(11) 0.0021(11) 0.0022(11)
C3 0.0289(15) 0.0356(16) 0.0243(15) -0.0013(13) 0.0061(12) 0.0016(13)
C13 0.0294(15) 0.0246(14) 0.0277(15) 0.0000(12) 0.0119(12) 0.0016(12)
C7 0.0240(14) 0.0336(16) 0.0178(14) -0.0028(12) 0.0043(11) 0.0002(12)
C2 0.0252(14) 0.0253(14) 0.0232(14) 0.0013(11) 0.0031(11) 0.0009(12)
C12 0.0313(16) 0.0332(16) 0.0291(16) 0.0003(13) 0.0063(13) 0.0057(13)
C18 0.0325(17) 0.0346(17) 0.0369(18) -0.0011(14) 0.0083(14) 0.0028(13)
C4 0.0305(16) 0.0415(18) 0.0320(17) 0.0063(14) 0.0107(13) -0.0043(14)
C5 0.0275(15) 0.0275(15) 0.0357(17) 0.0032(13) 0.0045(13) -0.0069(12)
C8 0.0358(17) 0.0382(18) 0.0306(17) -0.0017(14) 0.0038(13) -0.0019(14)
C14 0.0378(17) 0.0352(17) 0.0320(17) -0.0020(13) 0.0089(14) 0.0029(14)
C21 0.045(2) 0.069(3) 0.0356(19) -0.0108(18) 0.0235(16) -0.0196(18)
C10 0.0239(16) 0.077(3) 0.0298(18) 0.0023(17) 0.0004(13) 0.0046(17)
C20 0.0370(19) 0.047(2) 0.075(3) -0.007(2) 0.0337(19) 0.0012(16)
C11 0.0361(18) 0.052(2) 0.0350(18) 0.0072(16) 0.0062(14) 0.0167(16)
C23 0.0342(18) 0.052(2) 0.048(2) -0.0108(17) 0.0158(16) -0.0191(16)
C17 0.0332(18) 0.0382(19) 0.065(2) 0.0042(17) 0.0188(17) 0.0088(15)
C22 0.0420(19) 0.044(2) 0.052(2) 0.0105(17) 0.0235(17) -0.0099(16)
C19 0.0205(15) 0.066(2) 0.050(2) 0.0033(18) 0.0094(14) -0.0023(16)
C16 0.055(2) 0.037(2) 0.068(3) -0.0094(18) 0.035(2) 0.0056(17)
C9 0.0348(18) 0.059(2) 0.0302(17) -0.0057(16) 0.0018(14) -0.0174(16)
C15 0.064(2) 0.044(2) 0.042(2) -0.0153(16) 0.0241(18) -0.0042(18)
C26 0.065(2) 0.041(2) 0.0374(19) -0.0117(16) 0.0181(17) -0.0099(17)
C24 0.060(2) 0.0303(18) 0.046(2) -0.0052(15) 0.0069(17) -0.0055(16)
C25 0.038(2) 0.064(3) 0.079(3) -0.027(2) -0.0041(19) 0.0177(18)

loop_
_atom_type_symbol
_atom_type_description
_atom_type_scat_dispersion_real
_atom_type_scat_dispersion_imag
_atom_type_scat_source
C C 0.0033 0.0016 'International Tables Vol C Tables 4.2.6.8 and 6.1.1.4'
H H 0.0000 0.0000 'International Tables Vol C Tables 4.2.6.8 and 6.1.1.4'
O O 0.0106 0.0060 'International Tables Vol C Tables 4.2.6.8 and 6.1.1.4'
Si Si 0.0817 0.0704 'International Tables Vol C Tables 4.2.6.8 and 6.1.1.4'
P P 0.1023 0.0942 'International Tables Vol C Tables 4.2.6.8 and 6.1.1.4'
Cl Cl 0.1484 0.1585 'International Tables Vol C Tables 4.2.6.8 and 6.1.1.4'
Cr Cr 0.3209 0.6236 'International Tables Vol C Tables 4.2.6.8 and 6.1.1.4'

loop_
_geom_angle_atom_site_label_1
_geom_angle_atom_site_label_2
_geom_angle_atom_site_label_3
_geom_angle
O1 Cr1 O2 92.22(8)
O1 Cr1 C19 94.77(11)
O2 Cr1 C19 105.98(11)
O1 Cr1 C20 89.10(12)
O2 Cr1 C20 142.35(12)
C19 Cr1 C20 36.52(13)
O1 Cr1 C22 149.94(11)
O2 Cr1 C22 110.70(11)
C19 Cr1 C22 61.06(13)
C20 Cr1 C22 60.86(13)
O1 Cr1 C21 117.44(12)
O2 Cr1 C21 147.50(11)
C19 Cr1 C21 61.23(13)
C20 Cr1 C21 36.44(13)
C22 Cr1 C21 36.88(12)
O1 Cr1 C23 129.22(11)
O2 Cr1 C23 90.78(11)
C19 Cr1 C23 36.53(12)
C20 Cr1 C23 60.48(13)
C22 Cr1 C23 36.11(12)
C21 Cr1 C23 60.78(12)
O1 Cr1 Cl1 98.45(6)
O2 Cr1 Cl1 94.64(6)
C19 Cr1 Cl1 155.01(10)
C20 Cr1 Cl1 122.38(11)
C22 Cr1 Cl1 98.76(10)
C21 Cr1 Cl1 93.81(10)
C23 Cr1 Cl1 131.78(10)
O2 P1 C2 111.07(12)
O2 P1 C13 109.00(12)
C2 P1 C13 109.48(13)
O2 P1 C7 108.35(12)
C2 P1 C7 109.28(13)
C13 P1 C7 109.63(13)
C24 Si1 C25 110.27(17)
C24 Si1 C26 108.46(16)
C25 Si1 C26 109.24(19)
C24 Si1 C6 107.99(15)
C25 Si1 C6 108.11(15)
C26 Si1 C6 112.76(14)
C1 O1 Cr1 129.91(17)
P1 O2 Cr1 120.38(11)
C5 C6 C1 117.5(3)
C5 C6 Si1 123.6(2)
C1 C6 Si1 118.8(2)
O1 C1 C2 121.2(2)
O1 C1 C6 119.0(2)
C2 C1 C6 119.7(3)
C4 C3 C2 120.5(3)
C4 C3 H3A 119.7
C2 C3 H3A 119.7
C18 C13 C14 119.6(3)
C18 C13 P1 117.1(2)
C14 C13 P1 123.2(2)
C12 C7 C8 119.3(3)
C12 C7 P1 121.3(2)
C8 C7 P1 119.0(2)
C3 C2 C1 120.3(3)
C3 C2 P1 123.5(2)
C1 C2 P1 116.2(2)
C11 C12 C7 120.3(3)
C11 C12 H12A 119.8
C7 C12 H12A 119.8
C17 C18 C13 120.8(3)
C17 C18 H18A 119.6
C13 C18 H18A 119.6
C3 C4 C5 118.8(3)
C3 C4 H4A 120.6
C5 C4 H4A 120.6
C4 C5 C6 123.2(3)
C4 C5 H5A 118.4
C6 C5 H5A 118.4
C9 C8 C7 119.9(3)
C9 C8 H8A 120.1
C7 C8 H8A 120.1
C13 C14 C15 119.4(3)
C13 C14 H14A 120.3
C15 C14 H14A 120.3
C20 C21 C22 107.1(3)
C20 C21 Cr1 71.48(19)
C22 C21 Cr1 71.50(19)
C20 C21 H21A 126.3
C22 C21 H21A 126.3
Cr1 C21 H21A 126.3
C9 C10 C11 120.6(3)
C9 C10 H10A 119.7
C11 C10 H10A 119.7
C19 C20 C21 108.8(3)
C19 C20 Cr1 71.18(19)
C21 C20 Cr1 72.1(2)
C19 C20 H20A 125.6
C21 C20 H20A 125.6
Cr1 C20 H20A 125.6
C10 C11 C12 119.8(3)
C10 C11 H11A 120.1
C12 C11 H11A 120.1
C22 C23 C19 108.7(3)
C22 C23 Cr1 71.83(18)
C19 C23 Cr1 70.83(18)
C22 C23 H23A 125.6
C19 C23 H23A 125.6
Cr1 C23 H23A 125.6
C18 C17 C16 119.4(3)
C18 C17 H17A 120.3
C16 C17 H17A 120.3
C23 C22 C21 107.8(3)
C23 C22 Cr1 72.06(19)
C21 C22 Cr1 71.62(19)
C23 C22 H22A 126.0
C21 C22 H22A 126.0
Cr1 C22 H22A 126.0
C20 C19 C23 107.6(3)
C20 C19 Cr1 72.30(19)
C23 C19 Cr1 72.64(18)
C20 C19 H19A 126.0
C23 C19 H19A 126.0
Cr1 C19 H19A 126.0
C15 C16 C17 120.6(3)
C15 C16 H16A 119.7
C17 C16 H16A 119.7
C10 C9 C8 120.1(3)
C10 C9 H9A 119.9
C8 C9 H9A 119.9
C16 C15 C14 120.2(3)
C16 C15 H15A 119.9
C14 C15 H15A 119.9
Si1 C26 H26A 109.5
Si1 C26 H26B 109.5
H26A C26 H26B 109.5
Si1 C26 H26C 109.5
H26A C26 H26C 109.5
H26B C26 H26C 109.5
Si1 C24 H24A 109.5
Si1 C24 H24B 109.5
H24A C24 H24B 109.5
Si1 C24 H24C 109.5
H24A C24 H24C 109.5
H24B C24 H24C 109.5
Si1 C25 H25A 109.5
Si1 C25 H25B 109.5
H25A C25 H25B 109.5
Si1 C25 H25C 109.5
H25A C25 H25C 109.5
H25B C25 H25C 109.5

loop_
_geom_bond_atom_site_label_1
_geom_bond_atom_site_label_2
_geom_bond_distance
Cr1 O1 1.9234(19)
Cr1 O2 1.9767(19)
Cr1 C19 2.214(3)
Cr1 C20 2.229(3)
Cr1 C22 2.235(3)
Cr1 C21 2.236(3)
Cr1 C23 2.238(3)
Cr1 Cl1 2.2959(8)
P1 O2 1.523(2)
P1 C2 1.782(3)
P1 C13 1.796(3)
P1 C7 1.804(3)
Si1 C24 1.852(3)
Si1 C25 1.860(3)
Si1 C26 1.861(3)
Si1 C6 1.879(3)
O1 C1 1.328(3)
C6 C5 1.390(4)
C6 C1 1.417(4)
C1 C2 1.409(4)
C3 C4 1.383(4)
C3 C2 1.393(4)
C3 H3A 0.9500
C13 C18 1.391(4)
C13 C14 1.391(4)
C7 C12 1.389(4)
C7 C8 1.397(4)
C12 C11 1.380(4)
C12 H12A 0.9500
C18 C17 1.379(4)
C18 H18A 0.9500
C4 C5 1.386(4)
C4 H4A 0.9500
C5 H5A 0.9500
C8 C9 1.381(4)
C8 H8A 0.9500
C14 C15 1.391(4)
C14 H14A 0.9500
C21 C20 1.396(5)
C21 C22 1.414(5)
C21 H21A 1.0000
C10 C9 1.376(5)
C10 C11 1.379(5)
C10 H10A 0.9500
C20 C19 1.392(5)
C20 H20A 1.0000
C11 H11A 0.9500
C23 C22 1.386(5)
C23 C19 1.396(5)
C23 H23A 1.0000
C17 C16 1.382(5)
C17 H17A 0.9500
C22 H22A 1.0000
C19 H19A 1.0000
C16 C15 1.380(5)
C16 H16A 0.9500
C9 H9A 0.9500
C15 H15A 0.9500
C26 H26A 0.9800
C26 H26B 0.9800
C26 H26C 0.9800
C24 H24A 0.9800
C24 H24B 0.9800
C24 H24C 0.9800
C25 H25A 0.9800
C25 H25B 0.9800
C25 H25C 0.9800
